data_1504205
loop_
_publ_author_name
'Modjewski, Matthew'
'Lindeman, Sergey V.'
'Rathore, Rajendra'

_publ_section_title
;
 A versatile preparation of Gel\"ander-type p-terphenyls from a readily
 available diacetylenic precursor.
;
_journal_issue 20
_journal_name_full 'Organic letters'
_journal_page_first 4656
_journal_page_last 4659
_journal_paper_doi 10.1021/ol901938f
_journal_volume 11
_journal_year 2009
_chemical_formula_sum 'C30 H34 O2.96'
_chemical_formula_weight 441.86
_chemical_name_systematic
; 
 ? 
;
_space_group_IT_number 148
_symmetry_cell_setting trigonal
_symmetry_space_group_name_Hall '-R 3'
_symmetry_space_group_name_H-M 'R -3 :H'
_atom_sites_solution_hydrogens geom
_atom_sites_solution_primary direct
_atom_sites_solution_secondary difmap
_audit_creation_method SHELXL-97
_cell_angle_alpha 90.00
_cell_angle_beta 90.00
_cell_angle_gamma 120.00
_cell_formula_units_Z 9
_cell_length_a 21.0561(3)
_cell_length_b 21.0561(3)
_cell_length_c 14.3941(2)
_cell_measurement_reflns_used 9955
_cell_measurement_temperature 100(2)
_cell_measurement_theta_max 67
_cell_measurement_theta_min 4
_cell_volume 5526.77(14)
_computing_cell_refinement 'SAINT v7.56A (Bruker, 2008)'
_computing_data_collection 'APEX2-2008.5-0 (Bruker, 2008)'
_computing_data_reduction 'SADABS-2008/1 (Bruker, 2008)'
_computing_molecular_graphics 'XP v5.1 (Bruker, 1998)'
_computing_publication_material 'XCIF-2008/2 (Bruker, 2008)'
_computing_structure_refinement 'SHELXL-2008/4(Bruker, 2008)'
_computing_structure_solution 'XS/SHELXTL-2008/1 (Bruker, 2008)'
_diffrn_ambient_temperature 100(2)
_diffrn_measured_fraction_theta_full 0.991
_diffrn_measured_fraction_theta_max 0.991
_diffrn_measurement_device_type 'Bruker APEX2 CCD detector'
_diffrn_measurement_method '\w scans'
_diffrn_radiation_monochromator graphite
_diffrn_radiation_source 'fine-focus sealed tube'
_diffrn_radiation_type CuK\a
_diffrn_radiation_wavelength 1.54178
_diffrn_reflns_av_R_equivalents 0.0150
_diffrn_reflns_av_sigmaI/netI 0.0083
_diffrn_reflns_limit_h_max 12
_diffrn_reflns_limit_h_min -25
_diffrn_reflns_limit_k_max 25
_diffrn_reflns_limit_k_min 0
_diffrn_reflns_limit_l_max 17
_diffrn_reflns_limit_l_min 0
_diffrn_reflns_number 15234
_diffrn_reflns_theta_full 67.72
_diffrn_reflns_theta_max 67.72
_diffrn_reflns_theta_min 4.20
_exptl_absorpt_coefficient_mu 0.589
_exptl_absorpt_correction_T_max 0.9327
_exptl_absorpt_correction_T_min 0.8619
_exptl_absorpt_correction_type multi-scan
_exptl_absorpt_process_details
;
 SADABS. Program for empirical absorption correction of
 area-detector data. University of Goetingen. Germany. 
 Sheldrick, G. M. 1996
;
_exptl_crystal_colour colorless
_exptl_crystal_density_diffrn 1.195
_exptl_crystal_density_method 'not measured'
_exptl_crystal_description tablet
_exptl_crystal_F_000 2139
_exptl_crystal_size_max 0.26
_exptl_crystal_size_mid 0.24
_exptl_crystal_size_min 0.12
_refine_diff_density_max 0.552
_refine_diff_density_min -0.185
_refine_diff_density_rms 0.042
_refine_ls_extinction_coef 0.00008(2)
_refine_ls_extinction_expression Fc^*^=kFc[1+0.001xFc^2^\l^3^/sin(2\q)]^-1/4^
_refine_ls_extinction_method SHELXL
_refine_ls_goodness_of_fit_ref 1.030
_refine_ls_hydrogen_treatment constr
_refine_ls_matrix_type full
_refine_ls_number_parameters 159
_refine_ls_number_reflns 2211
_refine_ls_number_restraints 0
_refine_ls_restrained_S_all 1.030
_refine_ls_R_factor_all 0.0450
_refine_ls_R_factor_gt 0.0433
_refine_ls_shift/su_max 0.000
_refine_ls_shift/su_mean 0.000
_refine_ls_structure_factor_coef Fsqd
_refine_ls_weighting_details 'calc w=1/[\s^2^(Fo^2^)+(0.0628P)^2^+7.2912P] where P=(Fo^2^+2Fc^2^)/3'
_refine_ls_weighting_scheme calc
_refine_ls_wR_factor_gt 0.1127
_refine_ls_wR_factor_ref 0.1139
_reflns_number_gt 2106
_reflns_number_total 2211
_reflns_threshold_expression >2sigma(I)
_cod_data_source_file ol901938f_si_005.cif
_cod_data_source_block raj13p
_cod_original_cell_volume 5526.76(14)
_cod_original_sg_symbol_H-M 'R -3'
_cod_database_code 1504205

loop_
_symmetry_equiv_pos_as_xyz
'x, y, z'
'-y, x-y, z'
'-x+y, -x, z'
'x+2/3, y+1/3, z+1/3'
'-y+2/3, x-y+1/3, z+1/3'
'-x+y+2/3, -x+1/3, z+1/3'
'x+1/3, y+2/3, z+2/3'
'-y+1/3, x-y+2/3, z+2/3'
'-x+y+1/3, -x+2/3, z+2/3'
'-x, -y, -z'
'y, -x+y, -z'
'x-y, x, -z'
'-x+2/3, -y+1/3, -z+1/3'
'y+2/3, -x+y+1/3, -z+1/3'
'x-y+2/3, x+1/3, -z+1/3'
'-x+1/3, -y+2/3, -z+2/3'
'y+1/3, -x+y+2/3, -z+2/3'
'x-y+1/3, x+2/3, -z+2/3'

loop_
_atom_site_label
_atom_site_type_symbol
_atom_site_fract_x
_atom_site_fract_y
_atom_site_fract_z
_atom_site_U_iso_or_equiv
_atom_site_adp_type
_atom_site_occupancy
_atom_site_symmetry_multiplicity
_atom_site_calc_flag
_atom_site_refinement_flags
_atom_site_disorder_assembly
_atom_site_disorder_group
O1 O 0.17340(6) 0.28637(6) 0.03852(7) 0.0304(3) Uani 1 1 d . . .
C1 C 0.03877(7) 0.46062(7) 0.00442(8) 0.0200(3) Uani 1 1 d . . .
C2 C 0.07500(7) 0.53486(7) -0.02029(8) 0.0205(3) Uani 1 1 d . . .
C3 C 0.03626(7) 0.57279(7) -0.02378(8) 0.0203(3) Uani 1 1 d . . .
C4 C 0.08617(7) 0.65189(7) -0.05084(10) 0.0250(3) Uani 1 1 d . . .
H4A H 0.1006 0.6845 0.0041 0.030 Uiso 1 1 calc R . .
H4B H 0.0625 0.6682 -0.0970 0.030 Uiso 1 1 calc R . .
C5 C 0.15223(7) 0.65039(8) -0.09294(11) 0.0296(3) Uani 1 1 d . . .
H5A H 0.1978 0.6975 -0.0815 0.035 Uiso 1 1 calc R . .
H5B H 0.1458 0.6420 -0.1608 0.035 Uiso 1 1 calc R . .
C6 C 0.15587(7) 0.58646(7) -0.04440(9) 0.0243(3) Uani 1 1 d . . .
C7 C 0.20195(8) 0.61335(9) 0.04432(10) 0.0331(4) Uani 1 1 d . . .
H7A H 0.1814 0.6355 0.0856 0.050 Uiso 1 1 calc R . .
H7B H 0.2525 0.6499 0.0283 0.050 Uiso 1 1 calc R . .
H7C H 0.2014 0.5718 0.0758 0.050 Uiso 1 1 calc R . .
C8 C 0.18864(8) 0.55375(8) -0.11063(11) 0.0352(4) Uani 1 1 d . . .
H8A H 0.1570 0.5336 -0.1653 0.053 Uiso 1 1 calc R . .
H8B H 0.1924 0.5146 -0.0789 0.053 Uiso 1 1 calc R . .
H8C H 0.2376 0.5921 -0.1302 0.053 Uiso 1 1 calc R . .
C11 C 0.07514(7) 0.41521(7) 0.01123(9) 0.0210(3) Uani 1 1 d . . .
C12 C 0.11161(7) 0.41453(7) 0.09182(9) 0.0252(3) Uani 1 1 d . . .
H12 H 0.1143 0.4443 0.1429 0.030 Uiso 1 1 calc R . .
C13 C 0.14403(8) 0.37151(8) 0.09913(9) 0.0266(3) Uani 1 1 d . . .
H13 H 0.1689 0.3722 0.1545 0.032 Uiso 1 1 calc R . .
C14 C 0.14007(7) 0.32724(7) 0.02486(9) 0.0236(3) Uani 1 1 d . . .
C15 C 0.10316(8) 0.32609(8) -0.05559(9) 0.0266(3) Uani 1 1 d . . .
H15 H 0.1001 0.2959 -0.1064 0.032 Uiso 1 1 calc R . .
C16 C 0.07066(7) 0.36966(8) -0.06109(9) 0.0256(3) Uani 1 1 d . . .
H16 H 0.0448 0.3681 -0.1159 0.031 Uiso 1 1 calc R . .
C17 C 0.17001(10) 0.24031(10) -0.03519(12) 0.0417(4) Uani 1 1 d . . .
H17A H 0.1962 0.2146 -0.0174 0.063 Uiso 1 1 calc R . .
H17B H 0.1929 0.2700 -0.0907 0.063 Uiso 1 1 calc R . .
H17C H 0.1186 0.2044 -0.0485 0.063 Uiso 1 1 calc R . .
O1W O 0.0628(3) 0.0649(3) 0.0262(4) 0.046(2) Uiso 0.297(9) 1 d P A -1
O2W O 0.0444(4) 0.0803(4) 0.0008(5) 0.032(3) Uiso 0.180(8) 1 d P B -2

loop_
_atom_site_aniso_label
_atom_site_aniso_U_11
_atom_site_aniso_U_22
_atom_site_aniso_U_33
_atom_site_aniso_U_23
_atom_site_aniso_U_13
_atom_site_aniso_U_12
O1 0.0366(6) 0.0355(6) 0.0316(5) 0.0020(4) 0.0005(4) 0.0274(5)
C1 0.0205(6) 0.0227(6) 0.0181(6) -0.0027(5) -0.0018(5) 0.0118(5)
C2 0.0185(6) 0.0239(7) 0.0195(6) -0.0029(5) -0.0016(5) 0.0109(5)
C3 0.0218(6) 0.0211(6) 0.0186(6) -0.0019(5) -0.0015(5) 0.0111(5)
C4 0.0225(7) 0.0217(7) 0.0306(7) 0.0021(5) 0.0004(5) 0.0109(5)
C5 0.0226(7) 0.0267(7) 0.0358(8) 0.0039(6) 0.0037(6) 0.0096(6)
C6 0.0187(6) 0.0234(7) 0.0298(7) -0.0006(5) 0.0015(5) 0.0097(5)
C7 0.0218(7) 0.0338(8) 0.0384(8) -0.0009(6) -0.0035(6) 0.0099(6)
C8 0.0243(7) 0.0331(8) 0.0455(9) -0.0011(7) 0.0108(6) 0.0122(6)
C11 0.0172(6) 0.0203(6) 0.0249(6) 0.0010(5) 0.0014(5) 0.0091(5)
C12 0.0269(7) 0.0275(7) 0.0241(7) -0.0019(5) -0.0003(5) 0.0158(6)
C13 0.0269(7) 0.0318(7) 0.0249(7) 0.0017(5) -0.0020(5) 0.0176(6)
C14 0.0213(6) 0.0231(6) 0.0292(7) 0.0052(5) 0.0037(5) 0.0132(5)
C15 0.0285(7) 0.0272(7) 0.0283(7) -0.0040(5) -0.0007(5) 0.0172(6)
C16 0.0262(7) 0.0288(7) 0.0257(7) -0.0021(5) -0.0047(5) 0.0168(6)
C17 0.0577(11) 0.0511(10) 0.0397(9) -0.0059(7) -0.0041(7) 0.0447(9)

loop_
_atom_type_symbol
_atom_type_description
_atom_type_scat_dispersion_real
_atom_type_scat_dispersion_imag
_atom_type_scat_source
C C 0.0181 0.0091 'International Tables Vol C Tables 4.2.6.8 and 6.1.1.4'
H H 0.0000 0.0000 'International Tables Vol C Tables 4.2.6.8 and 6.1.1.4'
O O 0.0492 0.0322 'International Tables Vol C Tables 4.2.6.8 and 6.1.1.4'

loop_
_geom_angle_atom_site_label_1
_geom_angle_atom_site_label_2
_geom_angle_atom_site_label_3
_geom_angle
_geom_angle_site_symmetry_1
C14 O1 C17 117.20(11) .
C3 C1 C2 117.39(11) 10_565
C3 C1 C11 118.38(11) 10_565
C2 C1 C11 124.23(11) .
C3 C2 C1 119.92(11) .
C3 C2 C6 110.21(11) .
C1 C2 C6 129.86(11) .
C1 C3 C2 122.69(12) 10_565
C1 C3 C4 126.45(11) 10_565
C2 C3 C4 110.86(11) .
C3 C4 C5 102.57(10) .
C3 C4 H4A 111.3 .
C5 C4 H4A 111.3 .
C3 C4 H4B 111.3 .
C5 C4 H4B 111.3 .
H4A C4 H4B 109.2 .
C4 C5 C6 106.20(11) .
C4 C5 H5A 110.5 .
C6 C5 H5A 110.5 .
C4 C5 H5B 110.5 .
C6 C5 H5B 110.5 .
H5A C5 H5B 108.7 .
C8 C6 C7 109.97(12) .
C8 C6 C2 114.44(11) .
C7 C6 C2 110.32(11) .
C8 C6 C5 109.84(12) .
C7 C6 C5 110.59(11) .
C2 C6 C5 101.40(10) .
C6 C7 H7A 109.5 .
C6 C7 H7B 109.5 .
H7A C7 H7B 109.5 .
C6 C7 H7C 109.5 .
H7A C7 H7C 109.5 .
H7B C7 H7C 109.5 .
C6 C8 H8A 109.5 .
C6 C8 H8B 109.5 .
H8A C8 H8B 109.5 .
C6 C8 H8C 109.5 .
H8A C8 H8C 109.5 .
H8B C8 H8C 109.5 .
C16 C11 C12 117.70(12) .
C16 C11 C1 120.86(11) .
C12 C11 C1 121.38(11) .
C13 C12 C11 121.59(12) .
C13 C12 H12 119.2 .
C11 C12 H12 119.2 .
C12 C13 C14 119.70(12) .
C12 C13 H13 120.2 .
C14 C13 H13 120.2 .
O1 C14 C15 124.54(12) .
O1 C14 C13 115.61(12) .
C15 C14 C13 119.84(12) .
C14 C15 C16 119.37(12) .
C14 C15 H15 120.3 .
C16 C15 H15 120.3 .
C11 C16 C15 121.77(12) .
C11 C16 H16 119.1 .
C15 C16 H16 119.1 .
O1 C17 H17A 109.5 .
O1 C17 H17B 109.5 .
H17A C17 H17B 109.5 .
O1 C17 H17C 109.5 .
H17A C17 H17C 109.5 .
H17B C17 H17C 109.5 .

loop_
_geom_bond_atom_site_label_1
_geom_bond_atom_site_label_2
_geom_bond_distance
_geom_bond_site_symmetry_2
O1 C14 1.3695(15) .
O1 C17 1.4151(18) .
C1 C3 1.3988(18) 10_565
C1 C2 1.3999(18) .
C1 C11 1.4975(17) .
C2 C3 1.3991(18) .
C2 C6 1.5330(17) .
C3 C1 1.3989(18) 10_565
C3 C4 1.5100(18) .
C4 C5 1.5320(19) .
C4 H4A 0.9900 .
C4 H4B 0.9900 .
C5 C6 1.5522(19) .
C5 H5A 0.9900 .
C5 H5B 0.9900 .
C6 C8 1.5280(19) .
C6 C7 1.5309(19) .
C7 H7A 0.9800 .
C7 H7B 0.9800 .
C7 H7C 0.9800 .
C8 H8A 0.9800 .
C8 H8B 0.9800 .
C8 H8C 0.9800 .
C11 C16 1.3863(19) .
C11 C12 1.3951(18) .
C12 C13 1.3843(19) .
C12 H12 0.9500 .
C13 C14 1.393(2) .
C13 H13 0.9500 .
C14 C15 1.3881(19) .
C15 C16 1.3944(19) .
C15 H15 0.9500 .
C16 H16 0.9500 .
C17 H17A 0.9800 .
C17 H17B 0.9800 .
C17 H17C 0.9800 .

loop_
_geom_torsion_atom_site_label_1
_geom_torsion_atom_site_label_2
_geom_torsion_atom_site_label_3
_geom_torsion_atom_site_label_4
_geom_torsion
_geom_torsion_site_symmetry_1
_geom_torsion_site_symmetry_4
C3 C1 C2 C3 0.73(19) 10_565 .
C11 C1 C2 C3 -179.33(11) . .
C3 C1 C2 C6 179.41(12) 10_565 .
C11 C1 C2 C6 -0.6(2) . .
C1 C2 C3 C1 -0.8(2) . 10_565
C6 C2 C3 C1 -179.69(11) . 10_565
C1 C2 C3 C4 179.40(11) . .
C6 C2 C3 C4 0.48(14) . .
C1 C3 C4 C5 -162.29(12) 10_565 .
C2 C3 C4 C5 17.54(14) . .
C3 C4 C5 C6 -28.39(13) . .
C3 C2 C6 C8 -136.12(12) . .
C1 C2 C6 C8 45.10(19) . .
C3 C2 C6 C7 99.25(13) . .
C1 C2 C6 C7 -79.53(17) . .
C3 C2 C6 C5 -17.95(13) . .
C1 C2 C6 C5 163.26(13) . .
C4 C5 C6 C8 149.81(12) . .
C4 C5 C6 C7 -88.63(13) . .
C4 C5 C6 C2 28.38(13) . .
C3 C1 C11 C16 81.54(16) 10_565 .
C2 C1 C11 C16 -98.40(15) . .
C3 C1 C11 C12 -95.40(15) 10_565 .
C2 C1 C11 C12 84.66(16) . .
C16 C11 C12 C13 1.64(19) . .
C1 C11 C12 C13 178.67(12) . .
C11 C12 C13 C14 -0.4(2) . .
C17 O1 C14 C15 0.4(2) . .
C17 O1 C14 C13 179.53(13) . .
C12 C13 C14 O1 -179.72(12) . .
C12 C13 C14 C15 -0.5(2) . .
O1 C14 C15 C16 179.34(12) . .
C13 C14 C15 C16 0.2(2) . .
C12 C11 C16 C15 -1.9(2) . .
C1 C11 C16 C15 -178.99(12) . .
C14 C15 C16 C11 1.0(2) . .
